data_7010101
loop_
_publ_author_name
'Ku, Shou-Ming'
'Wu, Chin-Yi'
'Lai, Chung K.'

_publ_section_title
;
 Bimetallomesogens: formation of calamitic or columnar mesophases by
 \m-exogenous-bridged groups in
 N,N&#x200A;'-(propan-2-ol)-bis(4-alkoxysalicylaldimine)copper(II)
 complexes&#x200A;&#x2020;
;
_journal_issue 20
_journal_name_full 'Journal of the Chemical Society, Dalton Transactions'
_journal_page_first 3491
_journal_paper_doi 10.1039/b005936f
_journal_year 2000
_chemical_formula_sum 'C41 H62 Cl4 Cu2 N2 O7'
_chemical_formula_weight 963.81
_chemical_name_systematic
; 
 ? 
;
_space_group_IT_number 2
_symmetry_cell_setting triclinic
_symmetry_space_group_name_Hall '-P 1'
_symmetry_space_group_name_H-M 'P -1'
_atom_sites_solution_hydrogens geom
_atom_sites_solution_primary direct
_atom_sites_solution_secondary difmap
_audit_creation_method SHELXL
_cell_angle_alpha 84.247(1)
_cell_angle_beta 85.490(1)
_cell_angle_gamma 80.884(1)
_cell_formula_units_Z 2
_cell_length_a 10.1239(1)
_cell_length_b 11.1114(1)
_cell_length_c 20.6214(3)
_cell_measurement_reflns_used 8192
_cell_measurement_temperature 150(1)
_cell_volume 2274.23(5)
_computing_cell_refinement 'Siemens SAINT'
_computing_data_collection 'Siemens SMART'
_computing_data_reduction 'Siemens SAINT'
_computing_molecular_graphics 'Siemens SHELXTL'
_computing_publication_material 'Siemens SHELXTL'
_computing_structure_refinement 'SHELXL-93 (Sheldrick, 1993)'
_computing_structure_solution 'SHELXS-86 (Sheldrick, 1990)'
_diffrn_ambient_temperature 150(1)
_diffrn_measurement_device 'Siemens SMART CCD'
_diffrn_measurement_method '\w scans'
_diffrn_radiation_monochromator graphite
_diffrn_radiation_source 'fine-focus sealed tube'
_diffrn_radiation_type MoK\a
_diffrn_radiation_wavelength 0.71073
_diffrn_reflns_av_R_equivalents 0.0309
_diffrn_reflns_av_sigmaI/netI 0.0353
_diffrn_reflns_limit_h_max 12
_diffrn_reflns_limit_h_min -12
_diffrn_reflns_limit_k_max 13
_diffrn_reflns_limit_k_min -13
_diffrn_reflns_limit_l_max 25
_diffrn_reflns_limit_l_min -25
_diffrn_reflns_number 23989
_diffrn_reflns_theta_max 25.00
_diffrn_reflns_theta_min 0.99
_diffrn_standards_decay_% 0
_exptl_absorpt_coefficient_mu 1.218
_exptl_absorpt_correction_T_max 0.8312
_exptl_absorpt_correction_T_min 0.6964
_exptl_absorpt_correction_type ' empirical used sadabs'
_exptl_crystal_colour blue-purple
_exptl_crystal_density_diffrn 1.407
_exptl_crystal_density_meas ?
_exptl_crystal_description column
_exptl_crystal_F_000 1008
_exptl_crystal_size_max 0.40
_exptl_crystal_size_mid 0.16
_exptl_crystal_size_min 0.16
_refine_diff_density_max 1.372
_refine_diff_density_min -1.722
_refine_diff_density_rms 0.260
_refine_ls_extinction_coef 0.0083(11)
_refine_ls_extinction_expression Fc^*^=kFc[1+0.001xFc^2^\l^3^/sin(2\q)]^-1/4^
_refine_ls_extinction_method SHELXL
_refine_ls_goodness_of_fit_all 1.010
_refine_ls_goodness_of_fit_obs 1.046
_refine_ls_matrix_type full
_refine_ls_number_parameters 506
_refine_ls_number_reflns 7868
_refine_ls_number_restraints 1
_refine_ls_restrained_S_all 1.010
_refine_ls_restrained_S_obs 1.046
_refine_ls_R_factor_all 0.0981
_refine_ls_R_factor_obs 0.0828
_refine_ls_shift/esd_max -0.035
_refine_ls_shift/esd_mean 0.001
_refine_ls_structure_factor_coef Fsqd
_refine_ls_weighting_details 'w=1/[\s^2^(Fo^2^)+(0.1263P)^2^+13.6820P] where P=(Fo^2^+2Fc^2^)/3'
_refine_ls_weighting_scheme calc
_refine_ls_wR_factor_all 0.2342
_refine_ls_wR_factor_obs 0.2203
_reflns_number_observed 6531
_reflns_number_total 7868
_reflns_observed_criterion >2sigma(I)
_cod_data_source_file b005936f.txt
_cod_data_source_block ic6902
_cod_depositor_comments
;
The following automatic conversions were performed:
'_symmetry_cell_setting' value 'Triclinic' changed to 'triclinic'
according to '/home/saulius/struct/CIF-dictionaries/cif_core.dic'
dictionary named 'cif_core.dic' version 2.4.1 from 2010-06-29.

Automatic conversion script
Id: cif_fix_enum 1527 2010-12-29 10:47:43Z saulius 

The following automatic conversions were performed:

'_exptl_crystal_density_meas' value 'not_measured' was changed to '?'
- the value is perceived as not measured.

Automatic conversion script
Id: cif_fix_values 3008 2015-01-20 13:52:24Z robertas 

The following automatic conversions were performed:

'_refine_ls_weighting_scheme' value 'calc
w=1/[\s^2^(Fo^2^)+(0.1263P)^2^+13.6820P] where P=(Fo^2^+2Fc^2^)/3'
was changed to 'calc'. New tag '_refine_ls_weighting_details' was
created. The value of the new tag was set to
'w=1/[\s^2^(Fo^2^)+(0.1263P)^2^+13.6820P] where P=(Fo^2^+2Fc^2^)/3'.

Automatic conversion script
Id: cif_fix_values 3143 2015-03-26 13:38:13Z robertas 
;
_cod_original_cell_volume 2274.23(4)
_cod_original_sg_symbol_H-M P-1
_cod_database_code 7010101

loop_
_symmetry_equiv_pos_as_xyz
'x, y, z'
'-x, -y, -z'

loop_
_atom_site_aniso_label
_atom_site_aniso_U_11
_atom_site_aniso_U_22
_atom_site_aniso_U_33
_atom_site_aniso_U_23
_atom_site_aniso_U_13
_atom_site_aniso_U_12
Cu1 0.0194(4) 0.0308(4) 0.0387(4) -0.0111(3) -0.0017(3) -0.0066(3)
Cu2 0.0189(4) 0.0334(4) 0.0393(5) -0.0123(3) 0.0005(3) -0.0085(3)
O1 0.017(2) 0.035(2) 0.043(2) -0.011(2) -0.001(2) -0.008(2)
O2 0.025(2) 0.035(2) 0.048(3) -0.017(2) 0.001(2) -0.010(2)
O3 0.025(2) 0.039(2) 0.045(3) -0.018(2) 0.007(2) -0.012(2)
O4 0.043(3) 0.043(3) 0.048(3) -0.021(2) 0.007(2) -0.011(2)
O5 0.034(2) 0.039(2) 0.041(2) -0.017(2) -0.005(2) -0.007(2)
O6 0.023(2) 0.038(2) 0.049(3) -0.017(2) -0.001(2) -0.008(2)
O7 0.022(2) 0.042(2) 0.046(3) -0.015(2) -0.002(2) -0.010(2)
N1 0.024(2) 0.035(3) 0.038(3) -0.009(2) -0.002(2) -0.007(2)
N2 0.021(2) 0.034(3) 0.037(3) -0.010(2) -0.002(2) -0.010(2)
C1 0.020(3) 0.054(4) 0.063(5) -0.029(4) 0.000(3) -0.011(3)
C2 0.022(5) 0.036(7) 0.035(7) -0.004(5) -0.001(5) -0.011(5)
C2' 0.024(10) 0.035(14) 0.025(13) 0.000(9) 0.005(9) -0.014(10)
C3 0.024(3) 0.054(4) 0.062(5) -0.030(4) -0.001(3) -0.010(3)
C4 0.024(3) 0.041(4) 0.041(3) -0.008(3) -0.008(3) -0.011(3)
C5 0.028(3) 0.031(3) 0.038(3) -0.007(3) -0.002(2) -0.011(2)
C6 0.034(3) 0.043(4) 0.042(4) -0.011(3) -0.005(3) -0.013(3)
C7 0.043(4) 0.037(3) 0.038(3) -0.012(3) 0.000(3) -0.016(3)
C8 0.039(4) 0.033(3) 0.035(3) -0.009(3) 0.001(3) -0.008(3)
C9 0.033(3) 0.036(3) 0.038(3) -0.007(3) 0.001(3) -0.011(3)
C10 0.033(3) 0.030(3) 0.032(3) -0.004(2) -0.002(2) -0.005(2)
C11 0.022(3) 0.039(3) 0.039(3) -0.010(3) -0.001(2) -0.008(2)
C12 0.027(3) 0.035(3) 0.031(3) -0.005(3) 0.000(2) -0.006(2)
C13 0.026(3) 0.045(4) 0.036(3) -0.010(3) 0.001(3) -0.009(3)
C14 0.036(3) 0.036(3) 0.035(3) -0.013(3) -0.001(3) -0.002(3)
C15 0.035(3) 0.033(3) 0.031(3) -0.003(3) -0.005(3) -0.007(3)
C16 0.025(3) 0.040(3) 0.037(3) -0.006(3) -0.003(2) -0.007(3)
C17 0.026(3) 0.032(3) 0.036(3) -0.005(3) -0.001(2) -0.007(2)
C18 0.048(4) 0.037(3) 0.038(4) -0.013(3) 0.003(3) -0.013(3)
C19 0.053(4) 0.042(4) 0.041(4) -0.013(3) 0.005(3) -0.018(3)
C20 0.056(4) 0.044(4) 0.034(3) -0.014(3) 0.010(3) -0.016(3)
C21 0.061(5) 0.050(4) 0.048(4) -0.018(3) 0.008(4) -0.018(4)
C22 0.060(5) 0.058(5) 0.048(4) -0.023(4) 0.007(4) -0.020(4)
C23 0.059(5) 0.060(5) 0.055(5) -0.025(4) 0.008(4) -0.012(4)
C24 0.067(5) 0.065(5) 0.057(5) -0.030(4) 0.001(4) -0.011(4)
C25 0.079(6) 0.078(6) 0.074(6) -0.042(5) -0.006(5) -0.002(5)
C26 0.119(10) 0.129(11) 0.118(10) -0.086(9) -0.036(8) 0.028(9)
C27 0.121(17) 0.212(27) 0.097(14) -0.088(16) -0.040(13) 0.058(17)
C27' 0.338(92) 0.116(37) 0.118(38) -0.061(31) -0.076(47) -0.021(46)
C28 0.041(4) 0.035(3) 0.033(3) -0.012(3) 0.002(3) -0.008(3)
C29 0.040(4) 0.036(3) 0.036(3) -0.008(3) -0.008(3) -0.010(3)
C30 0.049(4) 0.044(4) 0.035(3) -0.011(3) -0.007(3) -0.014(3)
C31 0.046(4) 0.041(4) 0.036(3) -0.007(3) -0.007(3) -0.011(3)
C32 0.048(4) 0.049(4) 0.034(3) -0.009(3) -0.006(3) -0.014(3)
C33 0.050(4) 0.045(4) 0.035(3) -0.009(3) -0.005(3) -0.016(3)
C34 0.056(4) 0.049(4) 0.038(4) -0.013(3) -0.005(3) -0.015(3)
C35 0.061(5) 0.049(4) 0.035(4) -0.012(3) -0.004(3) -0.018(4)
C36 0.078(6) 0.073(6) 0.044(4) -0.024(4) 0.001(4) -0.024(5)
C37 0.100(7) 0.077(6) 0.054(5) -0.032(5) 0.003(5) -0.030(5)
C38 0.025(3) 0.036(3) 0.036(3) -0.007(3) 0.000(2) -0.003(2)
C39 0.026(3) 0.057(4) 0.052(4) -0.021(3) -0.003(3) -0.011(3)

loop_
_atom_site_label
_atom_site_type_symbol
_atom_site_fract_x
_atom_site_fract_y
_atom_site_fract_z
_atom_site_U_iso_or_equiv
_atom_site_thermal_displace_type
_atom_site_occupancy
_atom_site_calc_flag
_atom_site_refinement_flags
_atom_site_disorder_group
Cu1 Cu 0.55067(7) 0.62396(6) 0.43419(4) 0.0288(2) Uani 1 d . .
Cu2 Cu 0.49250(6) 0.86098(6) 0.53731(4) 0.0296(2) Uani 1 d . .
O1 O 0.4468(4) 0.7313(4) 0.4929(2) 0.0307(9) Uani 1 d . .
O2 O 0.6477(4) 0.5157(4) 0.3745(2) 0.0349(10) Uani 1 d . .
O3 O 0.5316(4) 0.9936(4) 0.5821(2) 0.0349(10) Uani 1 d . .
O4 O 0.7426(5) 0.2011(4) 0.2352(2) 0.0433(11) Uani 1 d . .
O5 O 0.4818(4) 1.2743(4) 0.7406(2) 0.0369(10) Uani 1 d . .
O6 O 0.7224(4) 0.6633(4) 0.4537(2) 0.0354(10) Uani 1 d . .
O7 O 0.6845(4) 0.8176(4) 0.5196(2) 0.0352(10) Uani 1 d . .
N1 N 0.3815(5) 0.5708(5) 0.4244(3) 0.0318(11) Uani 1 d . .
N2 N 0.3033(5) 0.8911(5) 0.5620(2) 0.0298(11) Uani 1 d . .
C1 C 0.2686(6) 0.6385(7) 0.4611(4) 0.044(2) Uani 1 d . .
H1A H 0.2421(6) 0.5872(7) 0.5006(4) 0.053 Uiso 1 calc R 1
H1B H 0.1907(6) 0.6596(7) 0.4337(4) 0.053 Uiso 1 calc R 1
C2 C 0.3096(12) 0.7523(12) 0.4803(6) 0.030(2) Uani 0.67 d P 1
H2A H 0.3008(12) 0.8129(12) 0.4410(6) 0.036 Uiso 0.67 calc PR 1
C2' C 0.3127(23) 0.7091(23) 0.5060(12) 0.028(5) Uani 0.33 d P 2
H2'A H 0.3224(23) 0.6485(23) 0.5453(12) 0.033 Uiso 0.33 calc PR 2
C3 C 0.2264(6) 0.8108(7) 0.5335(4) 0.045(2) Uani 1 d . .
H3A H 0.1436(6) 0.8590(7) 0.5164(4) 0.054 Uiso 1 calc R 1
H3B H 0.2004(6) 0.7476(7) 0.5673(4) 0.054 Uiso 1 calc R 1
C4 C 0.3642(6) 0.4822(6) 0.3916(3) 0.0342(14) Uani 1 d . .
H4A H 0.2760(6) 0.4625(6) 0.3931(3) 0.041 Uiso 1 calc R .
C5 C 0.4645(6) 0.4115(5) 0.3534(3) 0.0314(13) Uani 1 d . .
C6 C 0.4260(7) 0.3181(6) 0.3208(3) 0.0383(15) Uani 1 d . .
H6A H 0.3352(7) 0.3048(6) 0.3263(3) 0.046 Uiso 1 calc R .
C7 C 0.5132(7) 0.2460(6) 0.2817(3) 0.0379(15) Uani 1 d . .
H7A H 0.4838(7) 0.1837(6) 0.2606(3) 0.045 Uiso 1 calc R .
C8 C 0.6469(7) 0.2660(6) 0.2734(3) 0.0352(14) Uani 1 d . .
C9 C 0.6898(6) 0.3563(6) 0.3053(3) 0.0351(14) Uani 1 d . .
H9A H 0.7813(6) 0.3672(6) 0.2996(3) 0.042 Uiso 1 calc R .
C10 C 0.6016(6) 0.4315(5) 0.3454(3) 0.0315(13) Uani 1 d . .
C11 C 0.2456(6) 0.9677(6) 0.6012(3) 0.0326(13) Uani 1 d . .
H11A H 0.1513(6) 0.9723(6) 0.6093(3) 0.039 Uiso 1 calc R .
C12 C 0.3104(6) 1.0471(6) 0.6341(3) 0.0309(13) Uani 1 d . .
C13 C 0.2306(6) 1.1215(6) 0.6791(3) 0.0351(14) Uani 1 d . .
H13A H 0.1373(6) 1.1174(6) 0.6846(3) 0.042 Uiso 1 calc R .
C14 C 0.2807(6) 1.1979(6) 0.7146(3) 0.0355(14) Uani 1 d . .
H14A H 0.2242(6) 1.2462(6) 0.7443(3) 0.043 Uiso 1 calc R .
C15 C 0.4195(6) 1.2037(6) 0.7063(3) 0.0323(13) Uani 1 d . .
C16 C 0.5009(6) 1.1344(6) 0.6617(3) 0.0334(13) Uani 1 d . .
H16A H 0.5937(6) 1.1407(6) 0.6564(3) 0.040 Uiso 1 calc R .
C17 C 0.4495(6) 1.0553(5) 0.6244(3) 0.0305(13) Uani 1 d . .
C18 C 0.6990(7) 0.1143(6) 0.1977(3) 0.040(2) Uani 1 d . .
H18A H 0.6307(7) 0.1566(6) 0.1680(3) 0.048 Uiso 1 calc R .
H18B H 0.6580(7) 0.0526(6) 0.2273(3) 0.048 Uiso 1 calc R .
C19 C 0.8177(8) 0.0522(6) 0.1586(3) 0.044(2) Uani 1 d . .
H19A H 0.8846(8) 0.0078(6) 0.1885(3) 0.053 Uiso 1 calc R .
H19B H 0.8605(8) 0.1144(6) 0.1303(3) 0.053 Uiso 1 calc R .
C20 C 0.7722(8) -0.0378(6) 0.1165(3) 0.044(2) Uani 1 d . .
H20A H 0.7279(8) -0.0981(6) 0.1455(3) 0.053 Uiso 1 calc R .
H20B H 0.7045(8) 0.0079(6) 0.0874(3) 0.053 Uiso 1 calc R .
C21 C 0.8836(8) -0.1063(7) 0.0750(4) 0.051(2) Uani 1 d . .
H21A H 0.9504(8) -0.1543(7) 0.1038(4) 0.062 Uiso 1 calc R .
H21B H 0.9292(8) -0.0467(7) 0.0462(4) 0.062 Uiso 1 calc R .
C22 C 0.8318(8) -0.1928(7) 0.0331(4) 0.054(2) Uani 1 d . .
H22A H 0.7921(8) -0.2557(7) 0.0623(4) 0.065 Uiso 1 calc R .
H22B H 0.7595(8) -0.1454(7) 0.0073(4) 0.065 Uiso 1 calc R .
C23 C 0.9371(9) -0.2568(8) -0.0133(4) 0.057(2) Uani 1 d . .
H23A H 1.0080(9) -0.3070(8) 0.0124(4) 0.068 Uiso 1 calc R .
H23B H 0.9790(9) -0.1944(8) -0.0419(4) 0.068 Uiso 1 calc R .
C24 C 0.8807(9) -0.3384(8) -0.0555(4) 0.062(2) Uani 1 d . .
H24A H 0.8113(9) -0.2878(8) -0.0820(4) 0.074 Uiso 1 calc R .
H24B H 0.8369(9) -0.3995(8) -0.0269(4) 0.074 Uiso 1 calc R .
C25 C 0.9871(10) -0.4051(9) -0.1010(5) 0.076(3) Uani 1 d . .
H25A H 1.0561(10) -0.4559(9) -0.0745(5) 0.091 Uiso 1 calc R .
H25B H 1.0314(10) -0.3438(9) -0.1293(5) 0.091 Uiso 1 calc R .
C26 C 0.9317(15) -0.4872(13) -0.1444(7) 0.120(5) Uani 1 d D .
H26A H 1.0073(15) -0.5398(13) -0.1660(7) 0.144 Uiso 0.67 calc PR 1
H26B H 0.8766(15) -0.5411(13) -0.1169(7) 0.144 Uiso 0.67 calc PR 1
H26C H 0.8567(15) -0.5230(13) -0.1203(7) 0.144 Uiso 0.33 d PR 2
H26D H 0.8939(15) -0.4333(13) -0.1818(7) 0.144 Uiso 0.33 d PR 2
C27 C 0.8487(23) -0.4139(24) -0.1951(10) 0.145(11) Uani 0.67 d P 1
H27A H 0.8150(23) -0.4690(24) -0.2219(10) 0.218 Uiso 0.67 calc PR 1
H27B H 0.9035(23) -0.3615(24) -0.2229(10) 0.218 Uiso 0.67 calc PR 1
H27C H 0.7729(23) -0.3628(24) -0.1739(10) 0.218 Uiso 0.67 calc PR 1
C27' C 1.0424(46) -0.5752(42) -0.1757(23) 0.186(30) Uani 0.33 d PD 2
H27D H 1.0033(46) -0.6260(42) -0.2029(23) 0.278 Uiso 0.33 calc PR 2
H27E H 1.0911(46) -0.6277(42) -0.1415(23) 0.278 Uiso 0.33 calc PR 2
H27F H 1.1044(46) -0.5289(42) -0.2028(23) 0.278 Uiso 0.33 calc PR 2
C28 C 0.3978(7) 1.3484(6) 0.7861(3) 0.0357(14) Uani 1 d . .
H28A H 0.3552(7) 1.2951(6) 0.8201(3) 0.043 Uiso 1 calc R .
H28B H 0.3261(7) 1.4027(6) 0.7628(3) 0.043 Uiso 1 calc R .
C29 C 0.4820(7) 1.4242(6) 0.8173(3) 0.0363(14) Uani 1 d . .
H29A H 0.5230(7) 1.4790(6) 0.7835(3) 0.044 Uiso 1 calc R .
H29B H 0.5549(7) 1.3701(6) 0.8399(3) 0.044 Uiso 1 calc R .
C30 C 0.3919(7) 1.5002(6) 0.8666(3) 0.041(2) Uani 1 d . .
H30A H 0.3193(7) 1.5529(6) 0.8431(3) 0.050 Uiso 1 calc R .
H30B H 0.3497(7) 1.4438(6) 0.8991(3) 0.050 Uiso 1 calc R .
C31 C 0.4637(7) 1.5808(6) 0.9028(3) 0.0399(15) Uani 1 d . .
H31A H 0.5032(7) 1.6402(6) 0.8710(3) 0.048 Uiso 1 calc R .
H31B H 0.5375(7) 1.5295(6) 0.9260(3) 0.048 Uiso 1 calc R .
C32 C 0.3672(7) 1.6499(7) 0.9518(3) 0.042(2) Uani 1 d . .
H32A H 0.3291(7) 1.5896(7) 0.9835(3) 0.051 Uiso 1 calc R .
H32B H 0.2923(7) 1.6985(7) 0.9282(3) 0.051 Uiso 1 calc R .
C33 C 0.4301(7) 1.7355(6) 0.9896(3) 0.042(2) Uani 1 d . .
H33A H 0.4676(7) 1.7968(6) 0.9582(3) 0.050 Uiso 1 calc R .
H33B H 0.5049(7) 1.6875(6) 1.0135(3) 0.050 Uiso 1 calc R .
C34 C 0.3290(8) 1.8018(7) 1.0381(3) 0.046(2) Uani 1 d . .
H34A H 0.2537(8) 1.8484(7) 1.0139(3) 0.055 Uiso 1 calc R .
H34B H 0.2922(8) 1.7400(7) 1.0693(3) 0.055 Uiso 1 calc R .
C35 C 0.3872(8) 1.8896(7) 1.0765(3) 0.047(2) Uani 1 d . .
H35A H 0.4632(8) 1.8434(7) 1.1003(3) 0.056 Uiso 1 calc R .
H35B H 0.4226(8) 1.9524(7) 1.0454(3) 0.056 Uiso 1 calc R .
C36 C 0.2857(10) 1.9533(9) 1.1252(4) 0.063(2) Uani 1 d . .
H36A H 0.2480(10) 1.8906(9) 1.1555(4) 0.075 Uiso 1 calc R .
H36B H 0.2112(10) 2.0020(9) 1.1014(4) 0.075 Uiso 1 calc R .
C37 C 0.3464(11) 2.0375(9) 1.1649(4) 0.074(3) Uani 1 d . .
H37A H 0.2771(11) 2.0760(9) 1.1953(4) 0.110 Uiso 1 calc R .
H37B H 0.3821(11) 2.1009(9) 1.1352(4) 0.110 Uiso 1 calc R .
H37C H 0.4190(11) 1.9895(9) 1.1894(4) 0.110 Uiso 1 calc R .
C38 C 0.7585(6) 0.7432(6) 0.4851(3) 0.0322(13) Uani 1 d . .
C39 C 0.9061(6) 0.7482(7) 0.4815(4) 0.043(2) Uani 1 d . .
H39A H 0.9532(6) 0.6866(7) 0.4535(4) 0.065 Uiso 1 calc R .
H39B H 0.9390(6) 0.7315(7) 0.5254(4) 0.065 Uiso 1 calc R .
H39C H 0.9226(6) 0.8297(7) 0.4632(4) 0.065 Uiso 1 calc R .
C40 C 1.0591(12) -0.5409(11) -0.3373(6) 0.216(4) Uiso 0.50 d P 1
H40A H 1.0745(12) -0.5001(11) -0.2987(6) 0.259 Uiso 0.50 calc PR 1
H40B H 1.1461(12) -0.5875(11) -0.3520(6) 0.259 Uiso 0.50 calc PR 1
C41 C 0.8685(8) -0.9462(7) -0.3415(4) 0.142(2) Uiso 0.50 d P 1
H41A H 0.7991(8) -0.9451(7) -0.3049(4) 0.170 Uiso 0.50 calc PR 1
H41B H 0.9496(8) -0.9966(7) -0.3239(4) 0.170 Uiso 0.50 calc PR 1
Cl1 Cl 1.0195(8) -0.4498(8) -0.3872(4) 0.119(2) Uiso 0.50 d P 1
Cl2 Cl 0.9288(11) -0.6647(10) -0.3080(5) 0.191(4) Uiso 0.50 d P 1
Cl3 Cl 0.9002(13) -0.8267(12) -0.3477(6) 0.184(4) Uiso 0.50 d P 1
Cl4 Cl 0.8180(10) -1.0358(9) -0.3929(5) 0.146(3) Uiso 0.50 d P 1
C40' C 0.9288(11) -0.6647(10) -0.3080(5) 0.191(4) Uiso 0.50 d P 2
H40C H 0.8477(16) -0.6039(14) -0.3159(8) 0.229(4) Uiso 0.50 calc PR 2
H40D H 0.9451(16) -0.7053(14) -0.3491(8) 0.229 Uiso 0.50 calc PR 2
C41' C 0.8292(16) -1.1048(14) -0.3458(8) 0.151(4) Uiso 0.50 d P 2
H41C H 0.7490(16) -1.1127(14) -0.3159(8) 0.182 Uiso 0.50 calc PR 2
H41D H 0.8018(16) -1.1083(14) -0.3906(8) 0.182 Uiso 0.50 calc PR 2
Cl1' Cl 1.0591(12) -0.5409(11) -0.3373(6) 0.216(4) Uiso 0.50 d P 2
Cl2' Cl 0.8326(28) -0.7823(24) -0.2659(14) 0.367(13) Uiso 0.50 d P 2
Cl3' Cl 0.8685(8) -0.9462(7) -0.3415(4) 0.142(2) Uiso 0.50 d P 2
Cl4' Cl 0.9186(9) -1.2055(8) -0.3327(4) 0.130(3) Uiso 0.50 d P 2

loop_
_atom_type_symbol
_atom_type_description
_atom_type_scat_dispersion_real
_atom_type_scat_dispersion_imag
_atom_type_scat_source
C C 0.0033 0.0016 'International Tables Vol C Tables 4.2.6.8 and 6.1.1.4'
H H 0.0000 0.0000 'International Tables Vol C Tables 4.2.6.8 and 6.1.1.4'
N N 0.0061 0.0033 'International Tables Vol C Tables 4.2.6.8 and 6.1.1.4'
O O 0.0106 0.0060 'International Tables Vol C Tables 4.2.6.8 and 6.1.1.4'
Cl Cl 0.1484 0.1585 'International Tables Vol C Tables 4.2.6.8 and 6.1.1.4'
Cu Cu 0.3201 1.2651 'International Tables Vol C Tables 4.2.6.8 and 6.1.1.4'

loop_
_geom_angle_atom_site_label_1
_geom_angle_atom_site_label_2
_geom_angle_atom_site_label_3
_geom_angle
_geom_angle_site_symmetry_1
_geom_angle_site_symmetry_3
_geom_angle_publ_flag
O2 Cu1 O1 177.7(2) . . ?
O2 Cu1 N1 93.8(2) . . ?
O1 Cu1 N1 84.0(2) . . ?
O2 Cu1 O6 87.2(2) . . ?
O1 Cu1 O6 95.1(2) . . ?
N1 Cu1 O6 172.9(2) . . ?
O1 Cu2 O3 177.9(2) . . ?
O1 Cu2 N2 84.3(2) . . ?
O3 Cu2 N2 93.7(2) . . ?
O1 Cu2 O7 94.7(2) . . ?
O3 Cu2 O7 87.3(2) . . ?
N2 Cu2 O7 174.3(2) . . ?
C2 O1 Cu2 111.0(5) . . ?
C2' O1 Cu2 114.7(10) . . ?
C2 O1 Cu1 111.9(6) . . ?
C2' O1 Cu1 113.7(10) . . ?
Cu2 O1 Cu1 131.6(2) . . ?
C10 O2 Cu1 127.4(4) . . ?
C17 O3 Cu2 126.0(4) . . ?
C8 O4 C18 116.8(5) . . ?
C15 O5 C28 116.6(5) . . ?
C38 O6 Cu1 134.5(4) . . ?
C38 O7 Cu2 135.2(4) . . ?
C4 N1 C1 120.9(5) . . ?
C4 N1 Cu1 125.7(4) . . ?
C1 N1 Cu1 113.3(4) . . ?
C11 N2 C3 120.5(5) . . ?
C11 N2 Cu2 126.2(4) . . ?
C3 N2 Cu2 113.3(4) . . ?
C2' C1 N1 111.7(11) . . ?
N1 C1 C2 109.0(6) . . ?
O1 C2 C3 111.8(9) . . ?
O1 C2 C1 110.0(9) . . ?
C3 C2 C1 115.8(9) . . ?
C1 C2' O1 114.3(16) . . ?
C1 C2' C3 122.5(18) . . ?
O1 C2' C3 112.6(16) . . ?
C2' C3 N2 111.8(10) . . ?
N2 C3 C2 108.8(6) . . ?
N1 C4 C5 126.1(5) . . ?
C6 C5 C4 117.8(5) . . ?
C6 C5 C10 118.7(6) . . ?
C4 C5 C10 123.5(5) . . ?
C7 C6 C5 123.0(6) . . ?
C6 C7 C8 118.5(6) . . ?
O4 C8 C9 115.6(6) . . ?
O4 C8 C7 123.9(6) . . ?
C9 C8 C7 120.5(6) . . ?
C8 C9 C10 121.8(6) . . ?
O2 C10 C9 119.3(5) . . ?
O2 C10 C5 123.2(5) . . ?
C9 C10 C5 117.6(6) . . ?
N2 C11 C12 125.7(5) . . ?
C17 C12 C13 118.6(5) . . ?
C17 C12 C11 123.7(5) . . ?
C13 C12 C11 117.7(5) . . ?
C14 C13 C12 123.4(6) . . ?
C13 C14 C15 118.1(6) . . ?
O5 C15 C16 116.2(5) . . ?
O5 C15 C14 123.3(5) . . ?
C16 C15 C14 120.4(6) . . ?
C15 C16 C17 121.8(6) . . ?
O3 C17 C16 118.8(5) . . ?
O3 C17 C12 123.5(5) . . ?
C16 C17 C12 117.7(5) . . ?
O4 C18 C19 109.2(5) . . ?
C18 C19 C20 109.9(6) . . ?
C21 C20 C19 114.6(6) . . ?
C20 C21 C22 112.3(7) . . ?
C23 C22 C21 114.7(7) . . ?
C22 C23 C24 113.0(7) . . ?
C23 C24 C25 113.0(8) . . ?
C24 C25 C26 113.7(9) . . ?
C27 C26 C25 111.6(14) . . ?
C27' C26 C25 111.8(21) . . ?
O5 C28 C29 109.3(5) . . ?
C28 C29 C30 108.7(5) . . ?
C31 C30 C29 114.8(6) . . ?
C30 C31 C32 111.0(6) . . ?
C31 C32 C33 114.7(6) . . ?
C32 C33 C34 112.3(6) . . ?
C35 C34 C33 114.2(6) . . ?
C36 C35 C34 113.5(7) . . ?
C35 C36 C37 112.9(8) . . ?
O7 C38 O6 127.2(5) . . ?
O7 C38 C39 116.8(5) . . ?
O6 C38 C39 116.1(5) . . ?
Cl1 C40 Cl2 117.0(9) . . ?
Cl3 C41 Cl4 134.6(9) . . ?
C40 Cl2 Cl3 131.0(8) . . ?
C41 Cl3 Cl2 152.2(10) . . ?
Cl2' C40' Cl1' 167.8(12) . . ?
Cl4' C41' Cl3' 122.4(11) . . ?

loop_
_geom_bond_atom_site_label_1
_geom_bond_atom_site_label_2
_geom_bond_distance
_geom_bond_site_symmetry_2
_geom_bond_publ_flag
Cu1 O2 1.913(4) . ?
Cu1 O1 1.919(4) . ?
Cu1 N1 1.929(5) . ?
Cu1 O6 1.939(4) . ?
Cu2 O1 1.917(4) . ?
Cu2 O3 1.923(4) . ?
Cu2 N2 1.928(5) . ?
Cu2 O7 1.942(4) . ?
O1 C2 1.412(12) . ?
O1 C2' 1.42(2) . ?
O2 C10 1.322(7) . ?
O3 C17 1.322(7) . ?
O4 C8 1.360(8) . ?
O4 C18 1.436(8) . ?
O5 C15 1.361(7) . ?
O5 C28 1.444(7) . ?
O6 C38 1.263(7) . ?
O7 C38 1.261(7) . ?
N1 C4 1.291(8) . ?
N1 C1 1.466(8) . ?
N2 C11 1.275(8) . ?
N2 C3 1.465(8) . ?
C1 C2' 1.41(2) . ?
C1 C2 1.491(13) . ?
C2 C3 1.469(14) . ?
C2' C3 1.45(3) . ?
C4 C5 1.420(9) . ?
C5 C6 1.411(9) . ?
C5 C10 1.434(9) . ?
C6 C7 1.365(9) . ?
C7 C8 1.402(9) . ?
C8 C9 1.393(9) . ?
C9 C10 1.403(9) . ?
C11 C12 1.430(8) . ?
C12 C17 1.422(8) . ?
C12 C13 1.423(8) . ?
C13 C14 1.354(9) . ?
C14 C15 1.413(9) . ?
C15 C16 1.393(9) . ?
C16 C17 1.407(9) . ?
C18 C19 1.505(10) . ?
C19 C20 1.533(9) . ?
C20 C21 1.513(10) . ?
C21 C22 1.532(10) . ?
C22 C23 1.513(10) . ?
C23 C24 1.520(11) . ?
C24 C25 1.522(12) . ?
C25 C26 1.534(14) . ?
C26 C27 1.49(2) . ?
C26 C27' 1.51(3) . ?
C28 C29 1.508(8) . ?
C29 C30 1.537(9) . ?
C30 C31 1.520(9) . ?
C31 C32 1.526(9) . ?
C32 C33 1.527(9) . ?
C33 C34 1.530(10) . ?
C34 C35 1.529(9) . ?
C35 C36 1.522(11) . ?
C36 C37 1.528(11) . ?
C38 C39 1.500(8) . ?
C40 Cl1 1.404(12) . ?
C40 Cl2 2.068(15) . ?
C41 Cl3 1.405(14) . ?
C41 Cl4 1.683(12) . ?
Cl2 Cl3 2.12(2) . ?
C40' Cl2' 1.86(3) . ?
C40' Cl1' 2.068(15) . ?
C41' Cl4' 1.34(2) . ?
C41' Cl3' 1.88(2) . ?
